data_7232461
loop_
_publ_author_name
'Larpent, Patrick'
'Jouaiti, Abdelaziz'
'Kyritsakas, Nathalie'
'Hosseini, Mir Wais'

_publ_section_title
;
 Molecular tectonics: homochiral 1D and 2D cadmium based coordination
 networks
;
_journal_issue 15
_journal_name_full CrystEngComm
_journal_page_first 2534
_journal_paper_doi 10.1039/C9CE00113A
_journal_volume 21
_journal_year 2019
_chemical_absolute_configuration ad
_chemical_formula_moiety 'C78 H96 Cd2 N10 O18, 2(C4 H10 O)'
_chemical_formula_sum 'C86 H116 Cd2 N10 O20'
_chemical_formula_weight 1834.69
_space_group_IT_number 1
_space_group_name_Hall 'P 1'
_space_group_name_H-M_alt 'P 1'
_symmetry_cell_setting triclinic
_symmetry_space_group_name_Hall 'P 1'
_symmetry_space_group_name_H-M 'P 1'
_atom_sites_solution_hydrogens geom
_atom_sites_solution_primary direct
_atom_sites_solution_secondary difmap
_audit_creation_method SHELXL-97
_audit_update_record
;
2018-11-09 deposited with the CCDC.    2019-03-04 downloaded from the CCDC.
;
_cell_angle_alpha 105.001(2)
_cell_angle_beta 101.599(2)
_cell_angle_gamma 111.5660(10)
_cell_formula_units_Z 1
_cell_length_a 12.4212(4)
_cell_length_b 14.1095(5)
_cell_length_c 15.4139(8)
_cell_measurement_reflns_used 9992
_cell_measurement_temperature 173(2)
_cell_measurement_theta_max 29.50
_cell_measurement_theta_min 2.37
_cell_volume 2290.95(17)
_computing_cell_refinement 'Bruker SMART'
_computing_data_collection 'Bruker SMART'
_computing_data_reduction 'Bruker SAINT'
_computing_molecular_graphics 'Bruker SHELXTL'
_computing_publication_material 'Bruker SHELXTL'
_computing_structure_refinement 'SHELXL-97 (Sheldrick, 1997)'
_computing_structure_solution 'SHELXS-97 (Sheldrick, 1990)'
_diffrn_ambient_temperature 173(2)
_diffrn_measured_fraction_theta_full 0.998
_diffrn_measured_fraction_theta_max 0.998
_diffrn_measurement_device_type 'CCD area detector'
_diffrn_measurement_method 'phi and omega scans'
_diffrn_radiation_monochromator graphite
_diffrn_radiation_source 'fine-focus sealed tube'
_diffrn_radiation_type MoK\a
_diffrn_radiation_wavelength 0.71073
_diffrn_reflns_av_R_equivalents 0.0396
_diffrn_reflns_av_sigmaI/netI 0.0573
_diffrn_reflns_limit_h_max 17
_diffrn_reflns_limit_h_min -17
_diffrn_reflns_limit_k_max 19
_diffrn_reflns_limit_k_min -19
_diffrn_reflns_limit_l_max 20
_diffrn_reflns_limit_l_min -14
_diffrn_reflns_number 54139
_diffrn_reflns_theta_full 29.17
_diffrn_reflns_theta_max 29.17
_diffrn_reflns_theta_min 1.76
_exptl_absorpt_coefficient_mu 0.535
_exptl_absorpt_correction_T_max 0.9686
_exptl_absorpt_correction_T_min 0.9584
_exptl_absorpt_correction_type multi-scan
_exptl_absorpt_process_details sadabs
_exptl_crystal_colour colorless
_exptl_crystal_density_diffrn 1.330
_exptl_crystal_density_meas ?
_exptl_crystal_density_method 'not measured'
_exptl_crystal_description prism
_exptl_crystal_F_000 958
_exptl_crystal_size_max 0.08
_exptl_crystal_size_mid 0.07
_exptl_crystal_size_min 0.06
_refine_diff_density_max 1.380
_refine_diff_density_min -0.614
_refine_diff_density_rms 0.106
_refine_ls_abs_structure_details 'Flack H D (1983), Acta Cryst. A39, 876-881'
_refine_ls_abs_structure_Flack 0.041(19)
_refine_ls_extinction_method none
_refine_ls_goodness_of_fit_ref 0.994
_refine_ls_hydrogen_treatment constr
_refine_ls_matrix_type full
_refine_ls_number_parameters 1069
_refine_ls_number_reflns 20670
_refine_ls_number_restraints 12
_refine_ls_restrained_S_all 0.994
_refine_ls_R_factor_all 0.0724
_refine_ls_R_factor_gt 0.0522
_refine_ls_shift/su_max 0.020
_refine_ls_shift/su_mean 0.034
_refine_ls_structure_factor_coef Fsqd
_refine_ls_weighting_details 'calc w=1/[\s^2^(Fo^2^)+(0.0921P)^2^+0.0000P] where P=(Fo^2^+2Fc^2^)/3'
_refine_ls_weighting_scheme calc
_refine_ls_wR_factor_gt 0.1275
_refine_ls_wR_factor_ref 0.1409
_reflns_number_gt 16212
_reflns_number_total 20670
_reflns_threshold_expression >2sigma(I)
_cod_data_source_file c9ce00113a1.cif
_cod_data_source_block e2602b
_cod_depositor_comments
;
The following automatic conversions were performed:

'_symmetry_cell_setting' value 'Triclinic' changed to 'triclinic'
according to
/home/data/users/saulius/crontab/automatic-downloads/rss-feeds/RSC/lib/dictionaries/cif_core.dic
dictionary named 'cif_core.dic' version 2.4.2 from 2011-04-26.

'_exptl_crystal_density_meas' value 'none' was changed to '?' - the
value is perceived as not measured.

Automatic conversion script
Id: cif_fix_values 4973 2017-02-22 13:04:09Z antanas 

 Adding full bibliography for 7232459--7232464.cif.
;
_cod_original_cell_volume 2290.95(16)
_cod_original_sg_symbol_H-M P1
_cod_database_code 7232461

loop_
_symmetry_equiv_pos_as_xyz
'x, y, z'

loop_
_atom_site_label
_atom_site_type_symbol
_atom_site_fract_x
_atom_site_fract_y
_atom_site_fract_z
_atom_site_U_iso_or_equiv
_atom_site_adp_type
_atom_site_occupancy
_atom_site_symmetry_multiplicity
_atom_site_calc_flag
_atom_site_refinement_flags
Cd1 Cd 0.22294(2) 0.96384(2) 0.417672(19) 0.02674(13) Uani 1 1 d .
Cd2 Cd 1.28240(2) 1.140027(19) -0.053999(18) 0.02577(13) Uani 1 1 d .
N1 N 0.2480(7) 0.8420(6) 0.4832(5) 0.0280(15) Uani 1 1 d .
C1 C 0.3162(9) 0.8734(7) 0.5742(7) 0.032(2) Uani 1 1 d .
H1 H 0.3662 0.9497 0.6076 0.038 Uiso 1 1 calc R
C2 C 0.3205(8) 0.8043(7) 0.6243(6) 0.0302(18) Uani 1 1 d .
H2 H 0.3648 0.8321 0.6903 0.036 Uiso 1 1 calc R
C3 C 0.2563(8) 0.6926(6) 0.5718(6) 0.0255(15) Uani 1 1 d .
C4 C 0.1884(9) 0.6575(8) 0.4800(7) 0.039(2) Uani 1 1 d .
H4 H 0.1410 0.5813 0.4442 0.047 Uiso 1 1 calc R
C5 C 0.1883(10) 0.7319(8) 0.4389(7) 0.041(2) Uani 1 1 d .
H5 H 0.1422 0.7041 0.3732 0.049 Uiso 1 1 calc R
C6 C 0.2528(8) 0.6140(6) 0.6258(5) 0.0245(16) Uani 1 1 d .
C7 C 0.2467(8) 0.6424(6) 0.7116(6) 0.0298(17) Uani 1 1 d .
H7 H 0.2399 0.7080 0.7372 0.036 Uiso 1 1 calc R
C8 C 0.2500(8) 0.5769(7) 0.7677(6) 0.0295(17) Uani 1 1 d .
C9 C 0.2579(8) 0.4782(7) 0.7299(6) 0.0336(19) Uani 1 1 d .
C10 C 0.2676(7) 0.4524(6) 0.6345(5) 0.0244(14) Uani 1 1 d .
H10 H 0.2770 0.3885 0.6074 0.029 Uiso 1 1 calc R
C11 C 0.2634(8) 0.5183(6) 0.5828(6) 0.0283(17) Uani 1 1 d .
O1 O 0.2444(7) 0.6011(5) 0.8580(4) 0.0412(15) Uani 1 1 d .
C12 C 0.2304(9) 0.6965(6) 0.8998(6) 0.0346(18) Uani 1 1 d .
H12A H 0.1514 0.6900 0.8626 0.041 Uiso 1 1 calc R
H12B H 0.2974 0.7617 0.8996 0.041 Uiso 1 1 calc R
C13 C 0.2336(9) 0.7085(7) 0.9982(6) 0.049(2) Uani 1 1 d .
H13 H 0.1714 0.6382 0.9967 0.059 Uiso 1 1 calc R
C14 C 0.1974(9) 0.7988(7) 1.0383(6) 0.051(2) Uani 1 1 d .
H14A H 0.2057 0.8097 1.1058 0.061 Uiso 1 1 calc R
H14B H 0.2556 0.8680 1.0364 0.061 Uiso 1 1 calc R
C15 C 0.0687(7) 0.7764(6) 0.9863(6) 0.0643(19) Uani 1 1 d .
H15A H 0.0617 0.7732 0.9210 0.096 Uiso 1 1 calc R
H15B H 0.0505 0.8351 1.0191 0.096 Uiso 1 1 calc R
H15C H 0.0103 0.7063 0.9850 0.096 Uiso 1 1 calc R
C16 C 0.3571(11) 0.7319(9) 1.0619(7) 0.096(4) Uani 1 1 d .
H16A H 0.3794 0.6737 1.0350 0.143 Uiso 1 1 calc R
H16B H 0.3531 0.7349 1.1253 0.143 Uiso 1 1 calc R
H16C H 0.4190 0.8023 1.0667 0.143 Uiso 1 1 calc R
O2 O 0.2736(6) 0.4959(5) 0.4942(4) 0.0336(13) Uani 1 1 d .
C17 C 0.2893(10) 0.3987(8) 0.4535(7) 0.047(2) Uani 1 1 d .
H17A H 0.2156 0.3323 0.4440 0.056 Uiso 1 1 calc R
H17B H 0.3610 0.4006 0.4973 0.056 Uiso 1 1 calc R
C18 C 0.3089(8) 0.3953(7) 0.3573(6) 0.0435(19) Uani 1 1 d .
H18 H 0.3798 0.4658 0.3685 0.052 Uiso 1 1 calc R
C19 C 0.2010(8) 0.3848(7) 0.2878(6) 0.0517(19) Uani 1 1 d .
H19A H 0.1757 0.4402 0.3182 0.062 Uiso 1 1 calc R
H19B H 0.1328 0.3117 0.2709 0.062 Uiso 1 1 calc R
C20 C 0.2215(8) 0.3993(7) 0.1948(5) 0.0647(19) Uani 1 1 d .
H20A H 0.2822 0.4743 0.2098 0.097 Uiso 1 1 calc R
H20B H 0.1439 0.3848 0.1502 0.097 Uiso 1 1 calc R
H20C H 0.2513 0.3477 0.1659 0.097 Uiso 1 1 calc R
C21 C 0.3425(12) 0.3032(10) 0.3217(8) 0.075(4) Uani 1 1 d .
H21A H 0.2745 0.2333 0.3110 0.113 Uiso 1 1 calc R
H21B H 0.4161 0.3145 0.3692 0.113 Uiso 1 1 calc R
H21C H 0.3586 0.3021 0.2619 0.113 Uiso 1 1 calc R
C22 C 0.2596(7) 0.4055(7) 0.7786(6) 0.0265(16) Uani 1 1 d .
C23 C 0.3309(8) 0.4439(6) 0.8768(6) 0.040(2) Uani 1 1 d .
H23 H 0.3802 0.5200 0.9115 0.048 Uiso 1 1 calc R
C24 C 0.3275(9) 0.3686(7) 0.9215(6) 0.0320(18) Uani 1 1 d .
H24 H 0.3753 0.3936 0.9864 0.038 Uiso 1 1 calc R
N2 N 0.2574(7) 0.2618(6) 0.8730(5) 0.0268(16) Uani 1 1 d .
C25 C 0.1922(8) 0.2235(7) 0.7835(6) 0.0308(19) Uani 1 1 d .
H25 H 0.1461 0.1467 0.7503 0.037 Uiso 1 1 calc R
C26 C 0.1900(9) 0.2942(7) 0.7368(6) 0.038(2) Uani 1 1 d .
H26 H 0.1379 0.2645 0.6726 0.045 Uiso 1 1 calc R
N3 N 0.3789(7) 0.9874(6) 0.3523(6) 0.0305(17) Uani 1 1 d .
C27 C 0.4699(9) 0.9616(8) 0.3817(7) 0.037(2) Uani 1 1 d .
H27 H 0.4707 0.9345 0.4320 0.044 Uiso 1 1 calc R
C28 C 0.5613(8) 0.9723(7) 0.3432(6) 0.032(2) Uani 1 1 d .
H28 H 0.6230 0.9518 0.3659 0.038 Uiso 1 1 calc R
C29 C 0.5636(8) 1.0126(7) 0.2716(6) 0.0282(19) Uani 1 1 d .
C30 C 0.4680(9) 1.0363(8) 0.2401(7) 0.038(2) Uani 1 1 d .
H30 H 0.4636 1.0606 0.1881 0.046 Uiso 1 1 calc R
C31 C 0.3809(8) 1.0256(7) 0.2813(6) 0.034(2) Uani 1 1 d .
H31 H 0.3186 1.0458 0.2594 0.041 Uiso 1 1 calc R
C32 C 0.6603(7) 1.0292(7) 0.2243(6) 0.0278(19) Uani 1 1 d .
C33 C 0.7192(8) 0.9618(7) 0.2127(6) 0.0278(19) Uani 1 1 d .
C34 C 0.8118(7) 0.9844(7) 0.1713(6) 0.0267(18) Uani 1 1 d .
H34 H 0.8541 0.9403 0.1664 0.032 Uiso 1 1 calc R
C35 C 0.8441(7) 1.0705(6) 0.1368(6) 0.029(2) Uani 1 1 d .
C36 C 0.7836(8) 1.1387(7) 0.1505(7) 0.030(2) Uani 1 1 d .
C37 C 0.6969(9) 1.1177(7) 0.1945(7) 0.033(2) Uani 1 1 d .
H37 H 0.6599 1.1658 0.2054 0.040 Uiso 1 1 calc R
O3 O 0.6846(6) 0.8776(5) 0.2436(5) 0.0450(19) Uani 1 1 d .
C38 C 0.7524(9) 0.8143(7) 0.2419(7) 0.032(2) Uani 1 1 d .
H38A H 0.8405 0.8630 0.2773 0.038 Uiso 1 1 calc R
H38B H 0.7438 0.7760 0.1754 0.038 Uiso 1 1 calc R
C39 C 0.7028(10) 0.7300(8) 0.2881(8) 0.047(2) Uani 1 1 d .
H39 H 0.7060 0.7716 0.3526 0.056 Uiso 1 1 calc R
C40 C 0.7887(10) 0.6809(8) 0.3025(7) 0.0446(19) Uani 1 1 d .
H40A H 0.8721 0.7409 0.3388 0.054 Uiso 1 1 calc R
H40B H 0.7900 0.6424 0.2394 0.054 Uiso 1 1 calc R
C41 C 0.7609(10) 0.6025(7) 0.3529(7) 0.083(3) Uani 1 1 d .
H41A H 0.7561 0.6384 0.4147 0.125 Uiso 1 1 calc R
H41B H 0.8259 0.5790 0.3628 0.125 Uiso 1 1 calc R
H41C H 0.6823 0.5386 0.3146 0.125 Uiso 1 1 calc R
C42 C 0.5728(10) 0.6517(10) 0.2343(11) 0.047(2) Uani 1 1 d .
H42A H 0.5641 0.6164 0.1678 0.054 Uiso 1 1 calc R
H42B H 0.5220 0.6908 0.2370 0.054 Uiso 1 1 calc R
H42C H 0.5462 0.5958 0.2624 0.054 Uiso 1 1 calc R
O4 O 0.8265(6) 1.2279(5) 0.1237(5) 0.0395(16) Uani 1 1 d .
C43 C 0.7610(10) 1.2926(8) 0.1271(8) 0.043(2) Uani 1 1 d .
H43A H 0.7629 1.3243 0.1930 0.052 Uiso 1 1 calc R
H43B H 0.6744 1.2469 0.0858 0.052 Uiso 1 1 calc R
C44 C 0.8217(11) 1.3812(9) 0.0932(8) 0.055(3) Uani 1 1 d .
H44 H 0.8376 1.3486 0.0342 0.066 Uiso 1 1 calc R
C45 C 0.9437(12) 1.4696(8) 0.1677(9) 0.066(3) Uani 1 1 d .
H45A H 0.9263 1.5137 0.2195 0.080 Uiso 1 1 calc R
H45B H 0.9885 1.4335 0.1956 0.080 Uiso 1 1 calc R
C46 C 1.0285(10) 1.5483(7) 0.1293(8) 0.094(3) Uani 1 1 d .
H46A H 1.0318 1.5055 0.0696 0.141 Uiso 1 1 calc R
H46B H 1.1111 1.5897 0.1762 0.141 Uiso 1 1 calc R
H46C H 0.9958 1.5991 0.1180 0.141 Uiso 1 1 calc R
C47 C 0.7332(15) 1.4328(11) 0.0685(11) 0.091(5) Uani 1 1 d .
H47A H 0.6650 1.4068 0.0927 0.137 Uiso 1 1 calc R
H47B H 0.7012 1.4113 -0.0007 0.137 Uiso 1 1 calc R
H47C H 0.7781 1.5128 0.0981 0.137 Uiso 1 1 calc R
C48 C 0.9410(8) 1.0889(6) 0.0936(6) 0.0249(18) Uani 1 1 d .
C49 C 0.9403(8) 1.1257(7) 0.0167(6) 0.034(2) Uani 1 1 d .
H49 H 0.8758 1.1422 -0.0082 0.040 Uiso 1 1 calc R
C50 C 1.0335(8) 1.1379(7) -0.0230(6) 0.0300(19) Uani 1 1 d .
H50 H 1.0306 1.1633 -0.0744 0.036 Uiso 1 1 calc R
N4 N 1.1271(7) 1.1156(6) 0.0072(5) 0.0249(16) Uani 1 1 d .
C51 C 1.1272(7) 1.0796(7) 0.0798(6) 0.0234(17) Uani 1 1 d .
H51 H 1.1932 1.0641 0.1030 0.028 Uiso 1 1 calc R
C52 C 1.0378(7) 1.0635(6) 0.1237(6) 0.0234(17) Uani 1 1 d .
H52 H 1.0423 1.0355 0.1735 0.028 Uiso 1 1 calc R
N5 N 1.4395(7) 1.1351(6) -0.1114(6) 0.0324(18) Uani 1 1 d .
C53 C 1.4593(10) 1.1627(9) -0.1878(8) 0.047(3) Uani 1 1 d .
H53 H 1.4162 1.2006 -0.2084 0.056 Uiso 1 1 calc R
C54 C 1.5295(9) 1.1440(8) -0.2364(7) 0.037(2) Uani 1 1 d .
H54 H 1.5317 1.1628 -0.2911 0.044 Uiso 1 1 calc R
C55 C 1.6027(7) 1.0940(6) -0.2034(6) 0.0250(17) Uani 1 1 d .
C56 C 1.5861(10) 1.0662(8) -0.1274(7) 0.045(2) Uani 1 1 d .
H56 H 1.6301 1.0307 -0.1036 0.054 Uiso 1 1 calc R
C57 C 1.5078(8) 1.0882(8) -0.0847(6) 0.0361(18) Uani 1 1 d .
H57 H 1.5018 1.0681 -0.0309 0.043 Uiso 1 1 calc R
C58 C 1.6844(8) 1.0702(7) -0.2547(6) 0.0269(17) Uani 1 1 d .
C59 C 1.7102(9) 1.1240(7) -0.3242(7) 0.037(2) Uani 1 1 d .
H59 H 1.6747 1.1716 -0.3327 0.044 Uiso 1 1 calc R
C60 C 1.7801(10) 1.1082(8) -0.3743(7) 0.035(2) Uani 1 1 d .
C61 C 1.8308(8) 1.0325(6) -0.3676(6) 0.0233(16) Uani 1 1 d .
C62 C 1.8032(9) 0.9807(8) -0.3091(8) 0.040(2) Uani 1 1 d .
H62 H 1.8328 0.9280 -0.3062 0.048 Uiso 1 1 calc R
C63 C 1.7319(9) 0.9984(8) -0.2494(7) 0.034(2) Uani 1 1 d .
O5 O 1.8067(8) 1.1628(6) -0.4350(6) 0.062(2) Uani 1 1 d .
C64 C 1.7439(12) 1.2274(9) -0.4537(7) 0.053(3) Uani 1 1 d .
H64A H 1.7671 1.2897 -0.3945 0.064 Uiso 1 1 calc R
H64B H 1.6542 1.1819 -0.4748 0.064 Uiso 1 1 calc R
C65 C 1.7761(9) 1.2683(8) -0.5267(7) 0.051(2) Uani 1 1 d D
H65 H 1.7526 1.2029 -0.5844 0.061 Uiso 1 1 calc R
C66 C 1.9132(11) 1.3400(9) -0.5013(8) 0.068(3) Uani 1 1 d D
H66A H 1.9601 1.3059 -0.4725 0.081 Uiso 1 1 calc R
H66B H 1.9366 1.4125 -0.4535 0.081 Uiso 1 1 calc R
C67 C 1.9466(7) 1.3551(6) -0.5879(5) 0.068(3) Uani 1 1 d D
H67A H 1.9128 1.2834 -0.6389 0.081 Uiso 1 1 calc R
H67B H 2.0360 1.3907 -0.5711 0.081 Uiso 1 1 calc R
H67C H 1.9126 1.4008 -0.6095 0.081 Uiso 1 1 calc R
C68 C 1.6957(8) 1.3252(8) -0.5539(7) 0.068(2) Uani 1 1 d D
H68A H 1.6091 1.2718 -0.5795 0.102 Uiso 1 1 calc R
H68B H 1.7183 1.3547 -0.6020 0.102 Uiso 1 1 calc R
H68C H 1.7090 1.3850 -0.4972 0.102 Uiso 1 1 calc R
O6 O 1.7039(6) 0.9443(6) -0.1898(5) 0.0511(17) Uani 1 1 d .
C69 C 1.7494(9) 0.8648(8) -0.1864(8) 0.043(2) Uani 1 1 d .
H69A H 1.8401 0.9000 -0.1620 0.051 Uiso 1 1 calc R
H69B H 1.7206 0.8078 -0.2502 0.051 Uiso 1 1 calc R
C70 C 1.6957(9) 0.8154(8) -0.1175(7) 0.047(2) Uani 1 1 d D
H70 H 1.7143 0.8752 -0.0569 0.056 Uiso 1 1 calc R
C73 C 1.5617(11) 0.7485(10) -0.1624(9) 0.092(4) Uani 1 1 d D
H73A H 1.5445 0.6873 -0.2194 0.138 Uiso 1 1 calc R
H73B H 1.5241 0.7938 -0.1801 0.138 Uiso 1 1 calc R
H73C H 1.5275 0.7200 -0.1174 0.138 Uiso 1 1 calc R
C71 C 1.7513(8) 0.7408(8) -0.0972(8) 0.073(3) Uani 1 1 d D
H71A H 1.8408 0.7856 -0.0651 0.088 Uiso 1 1 calc R
H71B H 1.7390 0.6872 -0.1587 0.088 Uiso 1 1 calc R
C74 C 1.9097(7) 1.0112(7) -0.4238(6) 0.0265(17) Uani 1 1 d .
C75 C 1.9287(10) 1.0482(9) -0.5001(7) 0.053(3) Uani 1 1 d .
H75 H 1.8843 1.0843 -0.5225 0.064 Uiso 1 1 calc R
C76 C 2.0139(11) 1.0303(9) -0.5415(8) 0.060(3) Uani 1 1 d .
H76 H 2.0333 1.0619 -0.5871 0.072 Uiso 1 1 calc R
N6 N 2.0689(7) 0.9699(6) -0.5186(5) 0.0270(17) Uani 1 1 d .
C77 C 2.0483(9) 0.9299(8) -0.4531(7) 0.050(3) Uani 1 1 d .
H77 H 2.0893 0.8895 -0.4348 0.060 Uiso 1 1 calc R
C78 C 1.9631(10) 0.9479(8) -0.4094(7) 0.050(3) Uani 1 1 d .
H78 H 1.9430 0.9118 -0.3666 0.060 Uiso 1 1 calc R
O7 O 0.2773(8) 1.1588(6) 0.4641(6) 0.053(2) Uani 1 1 d .
O8 O 0.3710(9) 1.1072(6) 0.5659(5) 0.068(3) Uani 1 1 d .
O9 O 0.4014(11) 1.2736(7) 0.6080(7) 0.117(4) Uani 1 1 d .
N7 N 0.3581(9) 1.1846(7) 0.5472(7) 0.060(2) Uani 1 1 d .
O10 O 0.0936(6) 0.9539(5) 0.2745(5) 0.0384(15) Uani 1 1 d .
O11 O 0.0877(7) 0.7997(6) 0.2792(5) 0.0483(19) Uani 1 1 d .
O12 O -0.0345(7) 0.8057(6) 0.1580(4) 0.0502(19) Uani 1 1 d .
N8 N 0.0441(7) 0.8513(7) 0.2339(6) 0.0367(19) Uani 1 1 d .
O13 O 1.2309(8) 0.9444(6) -0.1038(6) 0.059(2) Uani 1 1 d .
O14 O 1.1458(8) 0.9971(6) -0.1992(5) 0.0517(19) Uani 1 1 d .
O15 O 1.1315(9) 0.8325(7) -0.2477(7) 0.085(3) Uani 1 1 d .
N9 N 1.1720(7) 0.9241(6) -0.1850(6) 0.0412(17) Uani 1 1 d .
O16 O 1.4262(7) 1.3087(6) 0.0893(5) 0.0472(18) Uani 1 1 d .
O17 O 1.4107(7) 1.1513(6) 0.0867(5) 0.0427(17) Uani 1 1 d .
O18 O 1.5464(7) 1.2988(7) 0.2065(5) 0.056(2) Uani 1 1 d .
N10 N 1.4614(7) 1.2542(7) 0.1297(5) 0.0348(18) Uani 1 1 d .
C79 C 0.5482(14) 0.7612(16) 0.5043(12) 0.114(6) Uani 1 1 d .
H79A H 0.5812 0.8276 0.5611 0.171 Uiso 1 1 calc R
H79B H 0.4603 0.7370 0.4749 0.171 Uiso 1 1 calc R
H79C H 0.5906 0.7769 0.4589 0.171 Uiso 1 1 calc R
C80 C 0.5673(15) 0.6728(15) 0.5320(13) 0.136(9) Uani 1 1 d .
H80A H 0.5215 0.6537 0.5755 0.163 Uiso 1 1 calc R
H80B H 0.5375 0.6062 0.4748 0.163 Uiso 1 1 calc R
O19 O 0.6894(8) 0.7111(7) 0.5761(6) 0.073(2) Uani 1 1 d .
C81 C 0.7166(16) 0.6259(11) 0.5931(12) 0.120(7) Uani 1 1 d .
H81A H 0.6890 0.5652 0.5317 0.144 Uiso 1 1 calc R
H81B H 0.6704 0.5969 0.6333 0.144 Uiso 1 1 calc R
C82 C 0.8461(15) 0.6638(13) 0.6397(11) 0.112(5) Uani 1 1 d .
H82A H 0.8870 0.7440 0.6656 0.168 Uiso 1 1 calc R
H82B H 0.8818 0.6367 0.5935 0.168 Uiso 1 1 calc R
H82C H 0.8572 0.6364 0.6914 0.168 Uiso 1 1 calc R
C83 C 0.6587(18) 0.4256(11) 0.7684(13) 0.152(8) Uani 1 1 d .
H83A H 0.6191 0.3569 0.7131 0.228 Uiso 1 1 calc R
H83B H 0.6329 0.4788 0.7532 0.228 Uiso 1 1 calc R
H83C H 0.6348 0.4119 0.8225 0.228 Uiso 1 1 calc R
C84 C 0.7979(18) 0.4709(15) 0.7940(15) 0.158(8) Uani 1 1 d .
H84A H 0.8243 0.4876 0.7410 0.190 Uiso 1 1 calc R
H84B H 0.8399 0.5384 0.8517 0.190 Uiso 1 1 calc R
O20 O 0.8228(10) 0.3898(7) 0.8097(8) 0.100(3) Uani 1 1 d .
C85 C 0.9487(14) 0.4196(12) 0.8385(10) 0.100(4) Uani 1 1 d .
H85A H 0.9917 0.4910 0.8922 0.120 Uiso 1 1 calc R
H85B H 0.9793 0.4290 0.7853 0.120 Uiso 1 1 calc R
C86 C 0.9798(13) 0.3373(12) 0.8687(11) 0.091(4) Uani 1 1 d .
H86A H 0.9384 0.3185 0.9140 0.137 Uiso 1 1 calc R
H86B H 1.0687 0.3685 0.8991 0.137 Uiso 1 1 calc R
H86C H 0.9525 0.2712 0.8128 0.137 Uiso 1 1 calc R
C72 C 1.7010(8) 0.6776(7) -0.0360(6) 0.073(3) Uani 1 1 d D
H72A H 1.6756 0.7208 0.0089 0.088 Uiso 1 1 calc R
H72B H 1.7648 0.6636 -0.0007 0.088 Uiso 1 1 calc R
H72C H 1.6302 0.6077 -0.0771 0.088 Uiso 1 1 calc R

loop_
_atom_site_aniso_label
_atom_site_aniso_U_11
_atom_site_aniso_U_22
_atom_site_aniso_U_33
_atom_site_aniso_U_23
_atom_site_aniso_U_13
_atom_site_aniso_U_12
Cd1 0.0339(3) 0.0392(3) 0.0360(3) 0.0295(3) 0.0259(3) 0.0279(3)
Cd2 0.0332(3) 0.0381(3) 0.0337(3) 0.0280(2) 0.0251(2) 0.0271(3)
N1 0.031(4) 0.039(4) 0.034(4) 0.027(3) 0.021(3) 0.021(3)
C1 0.045(5) 0.031(4) 0.043(5) 0.031(4) 0.023(4) 0.025(4)
C2 0.038(4) 0.038(4) 0.033(5) 0.030(3) 0.020(4) 0.021(4)
C3 0.038(4) 0.025(3) 0.032(4) 0.021(3) 0.022(3) 0.022(3)
C4 0.055(5) 0.043(4) 0.042(5) 0.035(4) 0.020(4) 0.029(4)
C5 0.050(5) 0.041(5) 0.045(5) 0.030(4) 0.015(4) 0.025(4)
C6 0.038(4) 0.024(3) 0.025(4) 0.021(3) 0.010(3) 0.021(3)
C7 0.049(4) 0.027(3) 0.034(4) 0.020(3) 0.023(3) 0.027(3)
C8 0.042(4) 0.036(4) 0.018(3) 0.018(3) 0.011(3) 0.020(3)
C9 0.038(4) 0.028(3) 0.043(5) 0.017(3) 0.017(3) 0.018(3)
C10 0.040(3) 0.028(3) 0.018(3) 0.015(2) 0.019(2) 0.019(2)
C11 0.037(3) 0.024(3) 0.038(5) 0.020(3) 0.021(3) 0.018(3)
O1 0.078(4) 0.025(2) 0.032(3) 0.016(2) 0.026(3) 0.028(3)
C12 0.064(5) 0.028(3) 0.024(4) 0.015(3) 0.017(3) 0.028(3)
C13 0.088(7) 0.038(3) 0.030(4) 0.011(3) 0.027(4) 0.032(4)
C14 0.076(5) 0.051(4) 0.036(4) 0.015(3) 0.034(4) 0.032(4)
C15 0.071(5) 0.060(4) 0.080(5) 0.025(4) 0.051(4) 0.034(4)
C16 0.125(10) 0.097(7) 0.048(6) -0.010(5) -0.023(6) 0.084(8)
O2 0.054(3) 0.040(3) 0.022(3) 0.021(2) 0.017(2) 0.027(2)
C17 0.066(5) 0.041(4) 0.047(5) 0.014(3) 0.028(4) 0.033(4)
C18 0.060(4) 0.054(4) 0.031(4) 0.018(3) 0.025(3) 0.033(3)
C19 0.071(5) 0.072(4) 0.037(4) 0.026(3) 0.033(4) 0.046(4)
C20 0.084(5) 0.094(5) 0.042(4) 0.031(4) 0.030(4) 0.057(5)
C21 0.127(10) 0.115(8) 0.044(6) 0.035(5) 0.057(6) 0.098(8)
C22 0.031(3) 0.036(3) 0.030(4) 0.024(3) 0.019(3) 0.021(3)
C23 0.043(4) 0.018(3) 0.044(5) 0.006(3) -0.004(3) 0.011(3)
C24 0.045(4) 0.033(4) 0.023(4) 0.012(3) 0.007(3) 0.024(3)
N2 0.040(4) 0.029(3) 0.031(4) 0.023(3) 0.020(3) 0.023(3)
C25 0.039(5) 0.021(3) 0.028(4) 0.006(3) 0.009(4) 0.014(3)
C26 0.054(5) 0.027(4) 0.029(5) 0.008(3) 0.003(4) 0.022(4)
N3 0.024(4) 0.038(4) 0.048(5) 0.024(3) 0.027(3) 0.020(3)
C27 0.043(5) 0.065(6) 0.040(5) 0.044(5) 0.030(4) 0.038(5)
C28 0.040(5) 0.055(5) 0.043(5) 0.038(4) 0.033(4) 0.041(4)
C29 0.022(4) 0.036(4) 0.043(5) 0.024(4) 0.020(4) 0.018(4)
C30 0.045(5) 0.067(6) 0.044(6) 0.045(5) 0.032(5) 0.041(5)
C31 0.044(5) 0.043(5) 0.036(5) 0.026(4) 0.014(4) 0.033(4)
C32 0.035(5) 0.032(4) 0.033(5) 0.023(4) 0.026(4) 0.017(4)
C33 0.035(5) 0.032(4) 0.033(5) 0.023(4) 0.026(4) 0.017(4)
C34 0.026(4) 0.032(4) 0.033(5) 0.019(4) 0.019(4) 0.015(3)
C35 0.026(4) 0.024(3) 0.041(5) 0.013(3) 0.010(3) 0.014(3)
C36 0.028(5) 0.037(4) 0.047(6) 0.029(4) 0.023(4) 0.023(4)
C37 0.042(5) 0.040(5) 0.051(6) 0.032(4) 0.034(5) 0.034(4)
O3 0.047(4) 0.044(4) 0.092(6) 0.054(4) 0.052(4) 0.034(3)
C38 0.048(5) 0.039(4) 0.039(5) 0.025(4) 0.036(4) 0.032(4)
C39 0.063(5) 0.048(5) 0.066(6) 0.044(4) 0.052(4) 0.031(4)
C40 0.066(5) 0.044(5) 0.054(5) 0.035(4) 0.030(4) 0.038(4)
C41 0.121(8) 0.086(5) 0.111(7) 0.075(5) 0.073(6) 0.074(6)
C42 0.063(5) 0.048(5) 0.066(6) 0.044(4) 0.052(4) 0.031(4)
O4 0.052(4) 0.049(4) 0.058(4) 0.040(3) 0.045(3) 0.037(3)
C43 0.051(6) 0.041(5) 0.062(6) 0.033(4) 0.029(5) 0.032(5)
C44 0.096(7) 0.058(5) 0.070(6) 0.047(5) 0.056(5) 0.064(6)
C45 0.086(7) 0.047(4) 0.093(7) 0.041(4) 0.055(6) 0.033(4)
C46 0.112(8) 0.063(5) 0.131(9) 0.051(5) 0.072(7) 0.034(5)
C47 0.126(12) 0.067(8) 0.108(11) 0.051(7) 0.047(9) 0.054(8)
C48 0.036(5) 0.027(4) 0.024(4) 0.015(3) 0.021(4) 0.017(4)
C49 0.027(4) 0.048(5) 0.029(5) 0.020(4) 0.011(3) 0.015(4)
C50 0.031(5) 0.040(4) 0.034(5) 0.023(3) 0.020(4) 0.019(4)
N4 0.034(4) 0.037(4) 0.023(4) 0.025(3) 0.019(3) 0.022(3)
C51 0.026(4) 0.027(3) 0.031(4) 0.020(3) 0.019(3) 0.015(3)
C52 0.026(4) 0.027(3) 0.031(4) 0.020(3) 0.019(3) 0.015(3)
N5 0.033(4) 0.045(4) 0.041(5) 0.025(3) 0.026(3) 0.026(4)
C53 0.061(6) 0.069(6) 0.063(6) 0.048(5) 0.040(5) 0.056(5)
C54 0.045(4) 0.060(5) 0.037(4) 0.033(4) 0.024(3) 0.040(4)
C55 0.025(4) 0.026(4) 0.033(4) 0.010(3) 0.013(3) 0.020(3)
C56 0.058(5) 0.059(5) 0.052(6) 0.032(4) 0.029(4) 0.046(4)
C57 0.046(4) 0.064(5) 0.029(4) 0.031(3) 0.029(3) 0.039(3)
C58 0.030(3) 0.043(4) 0.027(4) 0.026(3) 0.023(3) 0.022(3)
C59 0.061(6) 0.043(5) 0.043(6) 0.032(4) 0.038(5) 0.039(5)
C60 0.053(5) 0.045(4) 0.042(5) 0.035(4) 0.034(4) 0.037(4)
C61 0.030(3) 0.026(3) 0.024(4) 0.009(2) 0.012(3) 0.020(3)
C62 0.041(5) 0.049(5) 0.061(6) 0.029(5) 0.039(5) 0.036(4)
C63 0.044(5) 0.044(5) 0.031(4) 0.019(3) 0.029(3) 0.026(4)
O5 0.121(6) 0.079(5) 0.089(5) 0.076(4) 0.095(5) 0.089(5)
C64 0.090(7) 0.044(4) 0.041(5) 0.022(4) 0.022(5) 0.040(4)
C65 0.073(6) 0.051(4) 0.060(5) 0.031(4) 0.040(4) 0.044(4)
C66 0.086(8) 0.043(4) 0.065(6) 0.021(4) 0.038(6) 0.012(5)
C67 0.086(8) 0.043(4) 0.065(6) 0.021(4) 0.038(6) 0.012(5)
C68 0.080(6) 0.086(6) 0.083(6) 0.060(5) 0.037(5) 0.058(5)
O6 0.070(4) 0.073(4) 0.058(4) 0.042(3) 0.047(3) 0.055(4)
C69 0.056(5) 0.053(5) 0.064(6) 0.038(4) 0.049(5) 0.044(4)
C70 0.073(6) 0.053(4) 0.039(4) 0.030(3) 0.031(4) 0.038(4)
C73 0.087(7) 0.087(8) 0.137(11) 0.073(8) 0.059(8) 0.041(6)
C71 0.069(6) 0.092(6) 0.107(7) 0.073(6) 0.049(6) 0.051(5)
C72 0.069(6) 0.092(6) 0.107(7) 0.073(6) 0.049(6) 0.051(5)
C74 0.028(4) 0.040(4) 0.022(4) 0.018(3) 0.020(3) 0.015(3)
C75 0.078(7) 0.102(7) 0.069(7) 0.074(6) 0.069(6) 0.080(6)
C76 0.085(7) 0.095(7) 0.090(8) 0.079(7) 0.072(6) 0.080(6)
N6 0.038(4) 0.038(4) 0.024(4) 0.018(3) 0.020(3) 0.026(3)
C77 0.069(6) 0.069(6) 0.079(7) 0.062(5) 0.067(6) 0.054(5)
C78 0.069(6) 0.069(6) 0.079(7) 0.062(5) 0.067(6) 0.054(5)
O7 0.072(5) 0.058(4) 0.071(5) 0.052(4) 0.042(4) 0.045(4)
O8 0.099(6) 0.038(4) 0.053(4) 0.019(3) -0.014(4) 0.033(4)
O9 0.181(10) 0.036(4) 0.087(6) 0.003(4) -0.009(6) 0.042(5)
N7 0.087(6) 0.045(4) 0.073(6) 0.039(4) 0.029(4) 0.042(4)
O10 0.044(4) 0.043(4) 0.047(4) 0.028(3) 0.018(3) 0.030(3)
O11 0.069(5) 0.059(4) 0.057(5) 0.045(4) 0.036(4) 0.046(4)
O12 0.044(4) 0.077(5) 0.028(4) 0.009(3) 0.006(3) 0.036(4)
N8 0.033(4) 0.069(6) 0.037(5) 0.037(4) 0.030(4) 0.030(4)
O13 0.060(5) 0.036(4) 0.072(6) 0.027(4) 0.003(4) 0.020(3)
O14 0.079(5) 0.041(4) 0.055(5) 0.025(3) 0.032(4) 0.037(3)
O15 0.111(6) 0.058(4) 0.095(6) 0.013(4) 0.034(5) 0.058(4)
N9 0.043(3) 0.037(3) 0.055(5) 0.016(3) 0.025(3) 0.024(3)
O16 0.055(4) 0.052(4) 0.035(4) 0.016(3) 0.001(3) 0.030(3)
O17 0.057(5) 0.070(5) 0.036(4) 0.038(4) 0.031(3) 0.044(4)
O18 0.051(4) 0.099(6) 0.040(4) 0.043(4) 0.021(3) 0.041(4)
N10 0.038(4) 0.055(5) 0.030(4) 0.020(4) 0.013(3) 0.036(4)
C79 0.059(7) 0.152(14) 0.105(11) 0.006(10) 0.021(7) 0.050(8)
C80 0.061(8) 0.141(14) 0.103(13) -0.024(11) 0.029(8) -0.017(9)
O19 0.068(5) 0.062(5) 0.069(4) 0.010(3) 0.025(3) 0.015(4)
C81 0.141(14) 0.046(6) 0.124(12) -0.002(7) 0.058(11) 0.006(8)
C82 0.128(11) 0.109(9) 0.146(13) 0.071(9) 0.053(10) 0.080(9)
C83 0.184(16) 0.074(7) 0.177(16) 0.039(9) 0.000(13) 0.071(9)
C84 0.141(15) 0.109(11) 0.187(16) 0.044(11) -0.027(12) 0.066(11)
O20 0.088(6) 0.049(4) 0.136(8) 0.020(4) 0.034(6) 0.014(4)
C85 0.080(9) 0.094(8) 0.103(9) 0.059(7) 0.011(7) 0.009(7)
C86 0.073(7) 0.100(8) 0.095(9) 0.018(7) 0.022(6) 0.047(6)

loop_
_atom_type_symbol
_atom_type_description
_atom_type_scat_dispersion_real
_atom_type_scat_dispersion_imag
_atom_type_scat_source
C C 0.0033 0.0016 'International Tables Vol C Tables 4.2.6.8 and 6.1.1.4'
H H 0.0000 0.0000 'International Tables Vol C Tables 4.2.6.8 and 6.1.1.4'
N N 0.0061 0.0033 'International Tables Vol C Tables 4.2.6.8 and 6.1.1.4'
O O 0.0106 0.0060 'International Tables Vol C Tables 4.2.6.8 and 6.1.1.4'
Cd Cd -0.8075 1.2024 'International Tables Vol C Tables 4.2.6.8 and 6.1.1.4'

loop_
_geom_angle_atom_site_label_1
_geom_angle_atom_site_label_2
_geom_angle_atom_site_label_3
_geom_angle
_geom_angle_site_symmetry_1
_geom_angle_site_symmetry_3
N1 Cd1 N3 97.2(3) . .
N1 Cd1 N6 92.4(2) . 1_356
N3 Cd1 N6 169.7(3) . 1_356
N1 Cd1 O10 136.5(3) . .
N3 Cd1 O10 89.5(2) . .
N6 Cd1 O10 85.9(2) 1_356 .
N1 Cd1 O11 83.4(3) . .
N3 Cd1 O11 89.5(3) . .
N6 Cd1 O11 95.2(3) 1_356 .
O10 Cd1 O11 53.5(2) . .
N1 Cd1 O8 86.9(3) . .
N3 Cd1 O8 89.2(3) . .
N6 Cd1 O8 87.8(3) 1_356 .
O10 Cd1 O8 136.4(2) . .
O11 Cd1 O8 170.0(2) . .
N1 Cd1 O7 139.8(3) . .
N3 Cd1 O7 90.3(2) . .
N6 Cd1 O7 80.0(2) 1_356 .
O10 Cd1 O7 82.7(3) . .
O11 Cd1 O7 136.3(3) . .
O8 Cd1 O7 53.7(3) . .
N4 Cd2 N5 169.0(2) . .
N4 Cd2 O17 90.8(2) . .
N5 Cd2 O17 83.5(3) . .
N4 Cd2 O14 90.5(3) . .
N5 Cd2 O14 87.0(3) . .
O17 Cd2 O14 135.0(3) . .
N4 Cd2 N2 98.3(2) . 1_664
N5 Cd2 N2 92.2(2) . 1_664
O17 Cd2 N2 137.3(3) . 1_664
O14 Cd2 N2 86.8(3) . 1_664
N4 Cd2 O13 91.5(3) . .
N5 Cd2 O13 78.5(3) . .
O17 Cd2 O13 83.7(3) . .
O14 Cd2 O13 51.3(2) . .
N2 Cd2 O13 137.1(3) 1_664 .
N4 Cd2 O16 91.3(3) . .
N5 Cd2 O16 92.6(3) . .
O17 Cd2 O16 52.3(2) . .
O14 Cd2 O16 172.5(2) . .
N2 Cd2 O16 85.7(2) 1_664 .
O13 Cd2 O16 135.9(2) . .
C5 N1 C1 112.8(7) . .
C5 N1 Cd1 124.5(6) . .
C1 N1 Cd1 122.4(6) . .
N1 C1 C2 126.1(8) . .
N1 C1 H1 116.9 . .
C2 C1 H1 117.0 . .
C1 C2 C3 116.1(8) . .
C1 C2 H2 121.8 . .
C3 C2 H2 122.1 . .
C4 C3 C2 119.6(7) . .
C4 C3 C6 122.4(7) . .
C2 C3 C6 117.5(7) . .
C3 C4 C5 119.4(9) . .
C3 C4 H4 120.2 . .
C5 C4 H4 120.4 . .
N1 C5 C4 125.8(9) . .
N1 C5 H5 117.4 . .
C4 C5 H5 116.8 . .
C7 C6 C11 122.9(7) . .
C7 C6 C3 118.3(7) . .
C11 C6 C3 118.7(7) . .
C6 C7 C8 121.4(7) . .
C6 C7 H7 119.0 . .
C8 C7 H7 119.6 . .
O1 C8 C9 115.2(7) . .
O1 C8 C7 124.9(7) . .
C9 C8 C7 119.9(7) . .
C8 C9 C22 124.8(8) . .
C8 C9 C10 116.1(8) . .
C22 C9 C10 119.0(7) . .
C11 C10 C9 121.7(7) . .
C11 C10 H10 119.1 . .
C9 C10 H10 119.2 . .
O2 C11 C10 122.4(7) . .
O2 C11 C6 119.6(7) . .
C10 C11 C6 117.9(7) . .
C8 O1 C12 118.9(6) . .
O1 C12 C13 109.0(6) . .
O1 C12 H12A 110.0 . .
C13 C12 H12A 109.7 . .
O1 C12 H12B 109.8 . .
C13 C12 H12B 110.0 . .
H12A C12 H12B 108.3 . .
C12 C13 C16 112.7(9) . .
C12 C13 C14 109.5(7) . .
C16 C13 C14 110.4(7) . .
C12 C13 H13 108.1 . .
C16 C13 H13 107.8 . .
C14 C13 H13 108.3 . .
C15 C14 C13 114.5(7) . .
C15 C14 H14A 108.3 . .
C13 C14 H14A 108.4 . .
C15 C14 H14B 108.9 . .
C13 C14 H14B 108.9 . .
H14A C14 H14B 107.6 . .
C14 C15 H15A 109.2 . .
C14 C15 H15B 109.5 . .
H15A C15 H15B 109.5 . .
C14 C15 H15C 109.7 . .
H15A C15 H15C 109.5 . .
H15B C15 H15C 109.5 . .
C13 C16 H16A 109.4 . .
C13 C16 H16B 109.7 . .
H16A C16 H16B 109.5 . .
C13 C16 H16C 109.3 . .
H16A C16 H16C 109.5 . .
H16B C16 H16C 109.5 . .
C11 O2 C17 118.1(6) . .
O2 C17 C18 108.8(8) . .
O2 C17 H17A 110.0 . .
C18 C17 H17A 110.0 . .
O2 C17 H17B 109.7 . .
C18 C17 H17B 110.0 . .
H17A C17 H17B 108.3 . .
C19 C18 C21 112.1(8) . .
C19 C18 C17 111.8(7) . .
C21 C18 C17 108.7(8) . .
C19 C18 H18 108.0 . .
C21 C18 H18 108.1 . .
C17 C18 H18 108.1 . .
C18 C19 C20 114.5(6) . .
C18 C19 H19A 108.7 . .
C20 C19 H19A 108.8 . .
C18 C19 H19B 108.6 . .
C20 C19 H19B 108.5 . .
H19A C19 H19B 107.6 . .
C19 C20 H20A 109.3 . .
C19 C20 H20B 109.5 . .
H20A C20 H20B 109.5 . .
C19 C20 H20C 109.6 . .
H20A C20 H20C 109.5 . .
H20B C20 H20C 109.5 . .
C18 C21 H21A 109.5 . .
C18 C21 H21B 109.4 . .
H21A C21 H21B 109.5 . .
C18 C21 H21C 109.5 . .
H21A C21 H21C 109.5 . .
H21B C21 H21C 109.5 . .
C26 C22 C9 123.0(8) . .
C26 C22 C23 114.8(7) . .
C9 C22 C23 122.2(8) . .
C24 C23 C22 119.7(7) . .
C24 C23 H23 120.0 . .
C22 C23 H23 120.3 . .
N2 C24 C23 120.0(8) . .
N2 C24 H24 119.7 . .
C23 C24 H24 120.2 . .
C25 N2 C24 122.2(7) . .
C25 N2 Cd2 119.5(6) . 1_446
C24 N2 Cd2 117.4(6) . 1_446
N2 C25 C26 120.0(8) . .
N2 C25 H25 120.0 . .
C26 C25 H25 120.0 . .
C22 C26 C25 123.1(8) . .
C22 C26 H26 118.4 . .
C25 C26 H26 118.5 . .
C31 N3 C27 116.6(7) . .
C31 N3 Cd1 121.2(6) . .
C27 N3 Cd1 122.2(6) . .
N3 C27 C28 123.5(8) . .
N3 C27 H27 118.2 . .
C28 C27 H27 118.3 . .
C27 C28 C29 119.6(7) . .
C27 C28 H28 120.2 . .
C29 C28 H28 120.2 . .
C28 C29 C30 116.5(7) . .
C28 C29 C32 124.4(7) . .
C30 C29 C32 119.0(7) . .
C31 C30 C29 121.5(8) . .
C31 C30 H30 119.2 . .
C29 C30 H30 119.4 . .
N3 C31 C30 122.3(8) . .
N3 C31 H31 118.7 . .
C30 C31 H31 119.0 . .
C37 C32 C33 118.4(7) . .
C37 C32 C29 119.2(7) . .
C33 C32 C29 122.4(7) . .
O3 C33 C32 117.8(7) . .
O3 C33 C34 122.8(8) . .
C32 C33 C34 119.4(7) . .
C35 C34 C33 122.1(8) . .
C35 C34 H34 119.0 . .
C33 C34 H34 118.9 . .
C34 C35 C36 117.3(8) . .
C34 C35 C48 119.2(7) . .
C36 C35 C48 123.5(7) . .
C37 C36 O4 125.1(7) . .
C37 C36 C35 119.5(8) . .
O4 C36 C35 115.1(7) . .
C36 C37 C32 123.2(7) . .
C36 C37 H37 118.4 . .
C32 C37 H37 118.3 . .
C33 O3 C38 118.8(7) . .
O3 C38 C39 109.1(7) . .
O3 C38 H38A 109.6 . .
C39 C38 H38A 109.9 . .
O3 C38 H38B 110.1 . .
C39 C38 H38B 109.9 . .
H38A C38 H38B 108.3 . .
C40 C39 C42 115.8(9) . .
C40 C39 C38 107.9(7) . .
C42 C39 C38 111.6(9) . .
C40 C39 H39 107.5 . .
C42 C39 H39 106.5 . .
C38 C39 H39 107.2 . .
C39 C40 C41 116.0(8) . .
C39 C40 H40A 108.3 . .
C41 C40 H40A 108.1 . .
C39 C40 H40B 108.5 . .
C41 C40 H40B 108.4 . .
H40A C40 H40B 107.3 . .
C40 C41 H41A 109.7 . .
C40 C41 H41B 109.3 . .
H41A C41 H41B 109.5 . .
C40 C41 H41C 109.4 . .
H41A C41 H41C 109.5 . .
H41B C41 H41C 109.5 . .
C39 C42 H42A 108.8 . .
C39 C42 H42B 109.6 . .
H42A C42 H42B 109.5 . .
C39 C42 H42C 110.0 . .
H42A C42 H42C 109.5 . .
H42B C42 H42C 109.5 . .
C36 O4 C43 117.2(7) . .
O4 C43 C44 107.4(8) . .
O4 C43 H43A 110.1 . .
C44 C43 H43A 110.2 . .
O4 C43 H43B 110.4 . .
C44 C43 H43B 110.3 . .
H43A C43 H43B 108.5 . .
C43 C44 C45 111.8(10) . .
C43 C44 C47 108.8(10) . .
C45 C44 C47 110.0(9) . .
C43 C44 H44 108.9 . .
C45 C44 H44 109.0 . .
C47 C44 H44 108.4 . .
C46 C45 C44 114.8(10) . .
C46 C45 H45A 108.8 . .
C44 C45 H45A 108.8 . .
C46 C45 H45B 108.1 . .
C44 C45 H45B 108.5 . .
H45A C45 H45B 107.6 . .
C45 C46 H46A 109.5 . .
C45 C46 H46B 110.0 . .
H46A C46 H46B 109.5 . .
C45 C46 H46C 109.0 . .
H46A C46 H46C 109.5 . .
H46B C46 H46C 109.5 . .
C44 C47 H47A 108.8 . .
C44 C47 H47B 109.9 . .
H47A C47 H47B 109.5 . .
C44 C47 H47C 109.7 . .
H47A C47 H47C 109.5 . .
H47B C47 H47C 109.5 . .
C52 C48 C49 115.8(7) . .
C52 C48 C35 120.6(7) . .
C49 C48 C35 123.5(8) . .
C50 C49 C48 120.4(8) . .
C50 C49 H49 119.8 . .
C48 C49 H49 119.8 . .
N4 C50 C49 123.6(8) . .
N4 C50 H50 118.2 . .
C49 C50 H50 118.2 . .
C50 N4 C51 116.0(7) . .
C50 N4 Cd2 123.8(5) . .
C51 N4 Cd2 120.1(5) . .
N4 C51 C52 124.9(8) . .
N4 C51 H51 117.7 . .
C52 C51 H51 117.4 . .
C51 C52 C48 119.2(7) . .
C51 C52 H52 120.4 . .
C48 C52 H52 120.4 . .
C57 N5 C53 111.4(7) . .
C57 N5 Cd2 123.4(6) . .
C53 N5 Cd2 124.3(6) . .
C54 C53 N5 128.9(9) . .
C54 C53 H53 115.6 . .
N5 C53 H53 115.5 . .
C53 C54 C55 117.2(8) . .
C53 C54 H54 121.4 . .
C55 C54 H54 121.3 . .
C56 C55 C54 115.3(8) . .
C56 C55 C58 124.2(7) . .
C54 C55 C58 120.4(7) . .
C57 C56 C55 121.5(9) . .
C57 C56 H56 119.3 . .
C55 C56 H56 119.3 . .
N5 C57 C56 125.6(8) . .
N5 C57 H57 117.3 . .
C56 C57 H57 117.1 . .
C63 C58 C59 116.1(7) . .
C63 C58 C55 126.6(7) . .
C59 C58 C55 117.1(7) . .
C60 C59 C58 122.5(8) . .
C60 C59 H59 118.8 . .
C58 C59 H59 118.7 . .
C59 C60 O5 121.2(8) . .
C59 C60 C61 120.9(8) . .
O5 C60 C61 117.9(7) . .
C62 C61 C60 116.6(7) . .
C62 C61 C74 120.6(7) . .
C60 C61 C74 122.7(7) . .
C61 C62 C63 124.9(8) . .
C61 C62 H62 117.6 . .
C63 C62 H62 117.5 . .
C58 C63 O6 116.8(7) . .
C58 C63 C62 118.9(8) . .
O6 C63 C62 124.2(8) . .
C60 O5 C64 119.3(7) . .
O5 C64 C65 110.2(8) . .
O5 C64 H64A 109.6 . .
C65 C64 H64A 109.7 . .
O5 C64 H64B 109.6 . .
C65 C64 H64B 109.5 . .
H64A C64 H64B 108.1 . .
C64 C65 C66 114.0(9) . .
C64 C65 C68 108.9(8) . .
C66 C65 C68 113.2(9) . .
C64 C65 H65 106.7 . .
C66 C65 H65 106.7 . .
C68 C65 H65 106.8 . .
C65 C66 C67 111.9(8) . .
C65 C66 H66A 108.6 . .
C67 C66 H66A 108.9 . .
C65 C66 H66B 109.6 . .
C67 C66 H66B 109.8 . .
H66A C66 H66B 108.0 . .
C66 C67 H67A 109.7 . .
C66 C67 H67B 109.7 . .
H67A C67 H67B 109.5 . .
C66 C67 H67C 108.9 . .
H67A C67 H67C 109.5 . .
H67B C67 H67C 109.5 . .
C65 C68 H68A 109.4 . .
C65 C68 H68B 109.4 . .
H68A C68 H68B 109.5 . .
C65 C68 H68C 109.7 . .
H68A C68 H68C 109.5 . .
H68B C68 H68C 109.5 . .
C63 O6 C69 117.5(7) . .
O6 C69 C70 104.0(6) . .
O6 C69 H69A 111.0 . .
C70 C69 H69A 111.3 . .
O6 C69 H69B 110.9 . .
C70 C69 H69B 110.6 . .
H69A C69 H69B 108.9 . .
C73 C70 C71 107.9(9) . .
C73 C70 C69 109.8(9) . .
C71 C70 C69 109.1(7) . .
C73 C70 H70 110.6 . .
C71 C70 H70 109.7 . .
C69 C70 H70 109.8 . .
C70 C73 H73A 110.0 . .
C70 C73 H73B 110.3 . .
H73A C73 H73B 109.5 . .
C70 C73 H73C 108.2 . .
H73A C73 H73C 109.5 . .
H73B C73 H73C 109.5 . .
C70 C71 C72 116.2(8) . .
C70 C71 H71A 108.5 . .
C72 C71 H71A 108.4 . .
C70 C71 H71B 107.9 . .
C72 C71 H71B 108.1 . .
H71A C71 H71B 107.3 . .
C78 C74 C75 114.0(7) . .
C78 C74 C61 120.6(7) . .
C75 C74 C61 125.2(7) . .
C76 C75 C74 119.0(8) . .
C76 C75 H75 120.6 . .
C74 C75 H75 120.4 . .
N6 C76 C75 122.1(8) . .
N6 C76 H76 118.9 . .
C75 C76 H76 119.0 . .
C77 N6 C76 120.1(8) . .
C77 N6 Cd1 121.8(6) . 1_754
C76 N6 Cd1 117.4(6) . 1_754
N6 C77 C78 118.8(8) . .
N6 C77 H77 120.7 . .
C78 C77 H77 120.5 . .
C74 C78 C77 125.1(8) . .
C74 C78 H78 117.5 . .
C77 C78 H78 117.4 . .
N7 O7 Cd1 93.4(5) . .
N7 O8 Cd1 96.1(6) . .
O9 N7 O8 120.5(10) . .
O9 N7 O7 121.5(8) . .
O8 N7 O7 116.8(8) . .
N8 O10 Cd1 96.9(5) . .
N8 O11 Cd1 94.0(5) . .
O12 N8 O10 121.6(8) . .
O12 N8 O11 123.0(9) . .
O10 N8 O11 115.4(8) . .
N9 O13 Cd2 93.6(5) . .
N9 O14 Cd2 97.3(6) . .
O13 N9 O14 116.0(8) . .
O13 N9 O15 121.6(9) . .
O14 N9 O15 122.1(9) . .
N10 O16 Cd2 91.6(5) . .
N10 O17 Cd2 98.9(5) . .
O18 N10 O17 121.1(8) . .
O18 N10 O16 121.7(8) . .
O17 N10 O16 117.1(7) . .
C80 C79 H79A 109.7 . .
C80 C79 H79B 109.6 . .
H79A C79 H79B 109.5 . .
C80 C79 H79C 109.2 . .
H79A C79 H79C 109.5 . .
H79B C79 H79C 109.5 . .
O19 C80 C79 107.7(14) . .
O19 C80 H80A 110.2 . .
C79 C80 H80A 109.9 . .
O19 C80 H80B 110.1 . .
C79 C80 H80B 110.4 . .
H80A C80 H80B 108.5 . .
C80 O19 C81 110.8(13) . .
O19 C81 C82 112.3(11) . .
O19 C81 H81A 109.6 . .
C82 C81 H81A 109.7 . .
O19 C81 H81B 108.7 . .
C82 C81 H81B 108.6 . .
H81A C81 H81B 107.9 . .
C81 C82 H82A 109.5 . .
C81 C82 H82B 109.0 . .
H82A C82 H82B 109.5 . .
C81 C82 H82C 110.0 . .
H82A C82 H82C 109.5 . .
H82B C82 H82C 109.4 . .
C84 C83 H83A 109.2 . .
C84 C83 H83B 110.0 . .
H83A C83 H83B 109.5 . .
C84 C83 H83C 109.2 . .
H83A C83 H83C 109.5 . .
H83B C83 H83C 109.5 . .
O20 C84 C83 104.5(15) . .
O20 C84 H84A 110.5 . .
C83 C84 H84A 110.7 . .
O20 C84 H84B 111.2 . .
C83 C84 H84B 110.7 . .
H84A C84 H84B 109.0 . .
C84 O20 C85 112.3(12) . .
O20 C85 C86 113.3(11) . .
O20 C85 H85A 109.0 . .
C86 C85 H85A 108.8 . .
O20 C85 H85B 108.8 . .
C86 C85 H85B 109.0 . .
H85A C85 H85B 107.8 . .
C85 C86 H86A 109.6 . .
C85 C86 H86B 109.5 . .
H86A C86 H86B 109.5 . .
C85 C86 H86C 109.3 . .
H86A C86 H86C 109.5 . .
H86B C86 H86C 109.5 . .
C71 C72 H72A 109.6 . .
C71 C72 H72B 109.4 . .
H72A C72 H72B 109.4 . .
C71 C72 H72C 109.7 . .
H72A C72 H72C 109.4 . .
H72B C72 H72C 109.4 . .

loop_
_geom_bond_atom_site_label_1
_geom_bond_atom_site_label_2
_geom_bond_distance
_geom_bond_site_symmetry_2
Cd1 N1 2.289(7) .
Cd1 N3 2.316(7) .
Cd1 N6 2.338(7) 1_356
Cd1 O10 2.391(6) .
Cd1 O11 2.425(8) .
Cd1 O8 2.425(8) .
Cd1 O7 2.441(7) .
Cd2 N4 2.267(7) .
Cd2 N5 2.315(7) .
Cd2 O17 2.347(7) .
Cd2 O14 2.362(8) .
Cd2 N2 2.360(7) 1_664
Cd2 O13 2.454(7) .
Cd2 O16 2.510(7) .
N1 C5 1.352(12) .
N1 C1 1.344(11) .
C1 C2 1.402(10) .
C1 H1 0.9500 .
C2 C3 1.389(12) .
C2 H2 0.9500 .
C3 C4 1.344(12) .
C3 C6 1.544(10) .
C4 C5 1.361(12) .
C4 H4 0.9500 .
C5 H5 0.9500 .
C6 C7 1.305(11) .
C6 C11 1.408(10) .
C7 C8 1.425(10) .
C7 H7 0.9500 .
C8 O1 1.368(10) .
C8 C9 1.411(11) .
C9 C22 1.423(12) .
C9 C10 1.461(11) .
C10 C11 1.381(10) .
C10 H10 0.9500 .
C11 O2 1.363(10) .
O1 C12 1.423(9) .
C12 C13 1.472(11) .
C12 H12A 0.9900 .
C12 H12B 0.9900 .
C13 C16 1.510(13) .
C13 C14 1.528(11) .
C13 H13 1.0000 .
C14 C15 1.509(12) .
C14 H14A 0.9900 .
C14 H14B 0.9900 .
C15 H15A 0.9800 .
C15 H15B 0.9800 .
C15 H15C 0.9800 .
C16 H16A 0.9801 .
C16 H16B 0.9801 .
C16 H16C 0.9801 .
O2 C17 1.453(10) .
C17 C18 1.542(13) .
C17 H17A 0.9900 .
C17 H17B 0.9900 .
C18 C19 1.470(12) .
C18 C21 1.512(12) .
C18 H18 1.0000 .
C19 C20 1.555(11) .
C19 H19A 0.9900 .
C19 H19B 0.9900 .
C20 H20A 0.9800 .
C20 H20B 0.9800 .
C20 H20C 0.9800 .
C21 H21A 0.9800 .
C21 H21B 0.9800 .
C21 H21C 0.9800 .
C22 C26 1.372(12) .
C22 C23 1.433(12) .
C23 C24 1.401(13) .
C23 H23 0.9500 .
C24 N2 1.333(11) .
C24 H24 0.9500 .
N2 C25 1.301(11) .
N2 Cd2 2.360(7) 1_446
C25 C26 1.378(12) .
C25 H25 0.9500 .
C26 H26 0.9500 .
N3 C31 1.340(11) .
N3 C27 1.339(11) .
C27 C28 1.361(11) .
C27 H27 0.9500 .
C28 C29 1.367(12) .
C28 H28 0.9500 .
C29 C30 1.378(12) .
C29 C32 1.505(10) .
C30 C31 1.342(12) .
C30 H30 0.9500 .
C31 H31 0.9500 .
C32 C37 1.392(11) .
C32 C33 1.395(11) .
C33 O3 1.350(10) .
C33 C34 1.402(10) .
C34 C35 1.408(11) .
C34 H34 0.9500 .
C35 C36 1.423(11) .
C35 C48 1.463(11) .
C36 C37 1.369(12) .
C36 O4 1.379(10) .
C37 H37 0.9500 .
O3 C38 1.435(10) .
C38 C39 1.541(12) .
C38 H38A 0.9900 .
C38 H38B 0.9900 .
C39 C40 1.482(13) .
C39 C42 1.480(16) .
C39 H39 1.0000 .
C40 C41 1.490(11) .
C40 H40A 0.9900 .
C40 H40B 0.9900 .
C41 H41A 0.9800 .
C41 H41B 0.9800 .
C41 H41C 0.9800 .
C42 H42A 0.9800 .
C42 H42B 0.9800 .
C42 H42C 0.9800 .
O4 C43 1.426(10) .
C43 C44 1.485(14) .
C43 H43A 0.9900 .
C43 H43B 0.9900 .
C44 C45 1.530(17) .
C44 C47 1.565(17) .
C44 H44 1.0000 .
C45 C46 1.556(13) .
C45 H45A 0.9900 .
C45 H45B 0.9900 .
C46 H46A 0.9800 .
C46 H46B 0.9800 .
C46 H46C 0.9800 .
C47 H47A 0.9800 .
C47 H47B 0.9800 .
C47 H47C 0.9800 .
C48 C52 1.403(11) .
C48 C49 1.412(12) .
C49 C50 1.392(12) .
C49 H49 0.9500 .
C50 N4 1.339(11) .
C50 H50 0.9500 .
N4 C51 1.344(10) .
C51 C52 1.392(9) .
C51 H51 0.9500 .
C52 H52 0.9500 .
N5 C57 1.318(11) .
N5 C53 1.373(12) .
C53 C54 1.311(12) .
C53 H53 0.9500 .
C54 C55 1.434(11) .
C54 H54 0.9500 .
C55 C56 1.358(12) .
C55 C58 1.484(10) .
C56 C57 1.360(12) .
C56 H56 0.9500 .
C57 H57 0.9500 .
C58 C63 1.358(12) .
C58 C59 1.485(11) .
C59 C60 1.311(12) .
C59 H59 0.9500 .
C60 O5 1.374(10) .
C60 C61 1.441(10) .
C61 C62 1.321(12) .
C61 C74 1.491(10) .
C62 C63 1.437(11) .
C62 H62 0.9500 .
C63 O6 1.357(11) .
O5 C64 1.445(12) .
C64 C65 1.453(14) .
C64 H64A 0.9900 .
C64 H64B 0.9900 .
C65 C66 1.528(10) .
C65 C68 1.553(9) .
C65 H65 1.0000 .
C66 C67 1.517(10) .
C66 H66A 0.9900 .
C66 H66B 0.9900 .
C67 H67A 0.9800 .
C67 H67B 0.9800 .
C67 H67C 0.9800 .
C68 H68A 0.9800 .
C68 H68B 0.9800 .
C68 H68C 0.9800 .
O6 C69 1.437(10) .
C69 C70 1.545(13) .
C69 H69A 0.9900 .
C69 H69B 0.9900 .
C70 C73 1.478(12) .
C70 C71 1.517(10) .
C70 H70 1.0000 .
C73 H73A 0.9800 .
C73 H73B 0.9800 .
C73 H73C 0.9800 .
C71 C72 1.528(10) .
C71 H71A 0.9900 .
C71 H71B 0.9900 .
C74 C78 1.330(12) .
C74 C75 1.433(11) .
C75 C76 1.406(11) .
C75 H75 0.9500 .
C76 N6 1.342(11) .
C76 H76 0.9500 .
N6 C77 1.302(11) .
N6 Cd1 2.338(7) 1_754
C77 C78 1.426(11) .
C77 H77 0.9500 .
C78 H78 0.9500 .
O7 N7 1.325(12) .
O8 N7 1.254(10) .
O9 N7 1.198(11) .
O10 N8 1.260(10) .
O11 N8 1.307(10) .
O12 N8 1.195(10) .
O13 N9 1.215(11) .
O14 N9 1.245(10) .
O15 N9 1.240(10) .
O16 N10 1.247(9) .
O17 N10 1.267(10) .
O18 N10 1.239(10) .
C79 C80 1.50(2) .
C79 H79A 0.9800 .
C79 H79B 0.9800 .
C79 H79C 0.9800 .
C80 O19 1.358(18) .
C80 H80A 0.9900 .
C80 H80B 0.9900 .
O19 C81 1.434(19) .
C81 C82 1.45(2) .
C81 H81A 0.9900 .
C81 H81B 0.9900 .
C82 H82A 0.9803 .
C82 H82B 0.9803 .
C82 H82C 0.9803 .
C83 C84 1.53(3) .
C83 H83A 0.9800 .
C83 H83B 0.9800 .
C83 H83C 0.9800 .
C84 O20 1.356(17) .
C84 H84A 0.9900 .
C84 H84B 0.9900 .
O20 C85 1.401(17) .
C85 C86 1.500(19) .
C85 H85A 0.9900 .
C85 H85B 0.9900 .
C86 H86A 0.9800 .
C86 H86B 0.9800 .
C86 H86C 0.9800 .
C72 H72A 0.9809 .
C72 H72B 0.9809 .
C72 H72C 0.9809 .
